data_4071159
loop_
_publ_author_name
'Li, Jianfeng'
'Tian, Dawei'
'Song, Haibin'
'Wang, Chunhua'
'Zhu, Xiaoqing'
'Cui, Chunming'
'Cheng, Jin-Pei'

_publ_section_title
;
 Synthesis, Structures, and Reactivity of Nickel Complexes Incorporating
 Sulfonamido-Imine Ligands
;
_journal_issue 7
_journal_name_full Organometallics
_journal_page_first 1605
_journal_paper_doi 10.1021/om800001w
_journal_volume 27
_journal_year 2008
_chemical_formula_moiety 'C66 H84 N6 Ni O12 S2'
_chemical_formula_sum 'C66 H84 N6 Ni O12 S2'
_chemical_formula_weight 1276.22
_chemical_name_systematic
; 
 ? 
;
_space_group_IT_number 13
_symmetry_cell_setting monoclinic
_symmetry_space_group_name_Hall '-P 2yc'
_symmetry_space_group_name_H-M 'P 1 2/c 1'
_atom_sites_solution_hydrogens geom
_atom_sites_solution_primary direct
_atom_sites_solution_secondary difmap
_audit_creation_method SHELXL-97
_cell_angle_alpha 90.00
_cell_angle_beta 104.286(6)
_cell_angle_gamma 90.00
_cell_formula_units_Z 2
_cell_length_a 14.6947(19)
_cell_length_b 10.0558(13)
_cell_length_c 22.450(2)
_cell_measurement_reflns_used 5420
_cell_measurement_temperature 113(2)
_cell_measurement_theta_max 25.0
_cell_measurement_theta_min 2.5
_cell_volume 3214.8(7)
_computing_cell_refinement CrystalClear
_computing_data_collection CrystalClear
_computing_data_reduction CrystalClear
_computing_publication_material 'CrystalStructure 3.7.0'
_computing_structure_refinement 'SHELXL-97 (Sheldrick, 1997)'
_computing_structure_solution 'SHELXS-97 (Sheldrick, 1990)'
_diffrn_ambient_temperature 113(2)
_diffrn_detector_area_resol_mean 7.31
_diffrn_measured_fraction_theta_full 0.997
_diffrn_measured_fraction_theta_max 0.997
_diffrn_measurement_device_type 'Rigaku Saturn'
_diffrn_measurement_method \w
_diffrn_radiation_monochromator confocal
_diffrn_radiation_source 'rotating anode'
_diffrn_radiation_type MoK\a
_diffrn_radiation_wavelength 0.71070
_diffrn_reflns_av_R_equivalents 0.0535
_diffrn_reflns_av_sigmaI/netI 0.0509
_diffrn_reflns_limit_h_max 17
_diffrn_reflns_limit_h_min -17
_diffrn_reflns_limit_k_max 11
_diffrn_reflns_limit_k_min -11
_diffrn_reflns_limit_l_max 26
_diffrn_reflns_limit_l_min -26
_diffrn_reflns_number 22510
_diffrn_reflns_theta_full 25.00
_diffrn_reflns_theta_max 25.00
_diffrn_reflns_theta_min 1.87
_exptl_absorpt_coefficient_mu 0.433
_exptl_absorpt_correction_T_max 0.9499
_exptl_absorpt_correction_T_min 0.9185
_exptl_absorpt_correction_type multi-scan
_exptl_absorpt_process_details 'Jacobson, R. (1998) Private communication'
_exptl_crystal_colour colorless
_exptl_crystal_density_diffrn 1.318
_exptl_crystal_density_method 'not measured'
_exptl_crystal_description prism
_exptl_crystal_F_000 1356
_exptl_crystal_size_max 0.20
_exptl_crystal_size_mid 0.16
_exptl_crystal_size_min 0.12
_refine_diff_density_max 0.808
_refine_diff_density_min -0.517
_refine_diff_density_rms 0.064
_refine_ls_extinction_method none
_refine_ls_goodness_of_fit_ref 1.111
_refine_ls_hydrogen_treatment constr
_refine_ls_matrix_type full
_refine_ls_number_parameters 443
_refine_ls_number_reflns 5656
_refine_ls_number_restraints 210
_refine_ls_restrained_S_all 1.157
_refine_ls_R_factor_all 0.0680
_refine_ls_R_factor_gt 0.0593
_refine_ls_shift/su_max 0.003
_refine_ls_shift/su_mean 0.000
_refine_ls_structure_factor_coef Fsqd
_refine_ls_weighting_details 'calc w=1/[\s^2^(Fo^2^)+(0.0479P)^2^+4.5527P] where P=(Fo^2^+2Fc^2^)/3'
_refine_ls_weighting_scheme calc
_refine_ls_wR_factor_gt 0.1295
_refine_ls_wR_factor_ref 0.1345
_reflns_number_gt 5029
_reflns_number_total 5656
_reflns_threshold_expression >2sigma(I)
_cod_data_source_file om800001w-file008.cif
_cod_data_source_block shelxl
_cod_database_code 4071159

loop_
_symmetry_equiv_pos_as_xyz
'x, y, z'
'-x, y, -z+1/2'
'-x, -y, -z'
'x, -y, z-1/2'

loop_
_atom_site_label
_atom_site_type_symbol
_atom_site_fract_x
_atom_site_fract_y
_atom_site_fract_z
_atom_site_U_iso_or_equiv
_atom_site_adp_type
_atom_site_occupancy
_atom_site_symmetry_multiplicity
_atom_site_calc_flag
_atom_site_refinement_flags
_atom_site_disorder_assembly
_atom_site_disorder_group
Ni1 Ni 0.5000 0.35171(6) 0.2500 0.01778(17) Uani 1 2 d S . .
S1 S 0.39586(6) 0.51851(8) 0.31904(4) 0.0224(2) Uani 1 1 d . . .
O1 O 0.48545(15) 0.5695(2) 0.31326(10) 0.0263(5) Uani 1 1 d . . .
O2 O 0.37879(16) 0.5145(2) 0.37947(10) 0.0274(5) Uani 1 1 d . . .
O3 O 0.0764(2) 0.8234(4) 0.10244(16) 0.0791(12) Uani 1 1 d . . .
O4 O 0.0185(2) 0.8709(3) 0.17943(15) 0.0557(8) Uani 1 1 d . . .
O6 O 0.21636(18) 1.0433(3) 1.05300(12) 0.0450(7) Uani 1 1 d . . .
N1 N 0.41811(18) 0.2483(2) 0.17894(11) 0.0183(6) Uani 1 1 d . . .
N2 N 0.38686(18) 0.3796(3) 0.28308(11) 0.0208(6) Uani 1 1 d . . .
N3 N 0.0790(2) 0.8218(4) 0.15714(17) 0.0449(9) Uani 1 1 d . . .
C1 C 0.4481(2) 0.2318(3) 0.12188(13) 0.0185(7) Uani 1 1 d . . .
C2 C 0.5086(2) 0.1253(3) 0.11807(14) 0.0200(7) Uani 1 1 d . . .
C3 C 0.5376(2) 0.1118(3) 0.06365(14) 0.0234(7) Uani 1 1 d . . .
H3 H 0.5786 0.0412 0.0596 0.028 Uiso 1 1 calc R . .
C4 C 0.5074(2) 0.2003(3) 0.01555(14) 0.0255(7) Uani 1 1 d . . .
H4 H 0.5281 0.1901 -0.0210 0.031 Uiso 1 1 calc R . .
C5 C 0.4472(2) 0.3034(3) 0.02016(14) 0.0236(7) Uani 1 1 d . . .
H5 H 0.4269 0.3626 -0.0135 0.028 Uiso 1 1 calc R . .
C6 C 0.4159(2) 0.3220(3) 0.07361(14) 0.0204(7) Uani 1 1 d . . .
C7 C 0.5361(2) 0.0226(3) 0.16988(14) 0.0222(7) Uani 1 1 d . . .
H7 H 0.5422 0.0703 0.2098 0.027 Uiso 1 1 calc R . .
C8 C 0.4590(3) -0.0827(3) 0.16437(15) 0.0292(8) Uani 1 1 d . . .
H8A H 0.4004 -0.0397 0.1673 0.044 Uiso 1 1 calc R . .
H8B H 0.4780 -0.1478 0.1976 0.044 Uiso 1 1 calc R . .
H8C H 0.4492 -0.1280 0.1246 0.044 Uiso 1 1 calc R . .
C9 C 0.6303(2) -0.0454(3) 0.17199(16) 0.0296(8) Uani 1 1 d . . .
H9A H 0.6231 -0.1054 0.1368 0.044 Uiso 1 1 calc R . .
H9B H 0.6502 -0.0964 0.2102 0.044 Uiso 1 1 calc R . .
H9C H 0.6776 0.0222 0.1704 0.044 Uiso 1 1 calc R . .
C10 C 0.3463(2) 0.4330(3) 0.07671(15) 0.0243(7) Uani 1 1 d . . .
H10 H 0.3479 0.4485 0.1210 0.029 Uiso 1 1 calc R . .
C11 C 0.3710(3) 0.5649(3) 0.04975(16) 0.0302(8) Uani 1 1 d . . .
H11A H 0.4357 0.5897 0.0699 0.045 Uiso 1 1 calc R . .
H11B H 0.3282 0.6348 0.0566 0.045 Uiso 1 1 calc R . .
H11C H 0.3647 0.5544 0.0055 0.045 Uiso 1 1 calc R . .
C12 C 0.2465(3) 0.3911(4) 0.04385(19) 0.0408(10) Uani 1 1 d . . .
H12A H 0.2430 0.3759 0.0002 0.061 Uiso 1 1 calc R . .
H12B H 0.2024 0.4615 0.0480 0.061 Uiso 1 1 calc R . .
H12C H 0.2303 0.3089 0.0623 0.061 Uiso 1 1 calc R . .
C13 C 0.3351(2) 0.2044(3) 0.17660(14) 0.0205(7) Uani 1 1 d . . .
H13 H 0.3041 0.1606 0.1396 0.025 Uiso 1 1 calc R . .
C14 C 0.2827(2) 0.2137(3) 0.22386(14) 0.0217(7) Uani 1 1 d . . .
C15 C 0.2017(2) 0.1345(4) 0.21420(16) 0.0290(8) Uani 1 1 d . . .
H15 H 0.1855 0.0795 0.1787 0.035 Uiso 1 1 calc R . .
C16 C 0.1450(3) 0.1345(4) 0.25493(17) 0.0336(9) Uani 1 1 d . . .
H16 H 0.0905 0.0803 0.2480 0.040 Uiso 1 1 calc R . .
C17 C 0.1698(3) 0.2160(4) 0.30638(17) 0.0347(9) Uani 1 1 d . . .
H17 H 0.1321 0.2159 0.3352 0.042 Uiso 1 1 calc R . .
C18 C 0.2479(2) 0.2971(4) 0.31666(16) 0.0286(8) Uani 1 1 d . . .
H18 H 0.2621 0.3528 0.3519 0.034 Uiso 1 1 calc R . .
C19 C 0.3069(2) 0.2988(3) 0.27589(14) 0.0214(7) Uani 1 1 d . . .
C20 C 0.3046(2) 0.6188(3) 0.27327(15) 0.0224(7) Uani 1 1 d . . .
C21 C 0.3106(2) 0.6560(3) 0.21432(15) 0.0259(7) Uani 1 1 d . . .
H21 H 0.3647 0.6341 0.2003 0.031 Uiso 1 1 calc R . .
C22 C 0.2372(2) 0.7247(4) 0.17675(17) 0.0307(8) Uani 1 1 d . . .
H22 H 0.2400 0.7511 0.1366 0.037 Uiso 1 1 calc R . .
C23 C 0.1593(2) 0.7544(4) 0.19888(17) 0.0324(8) Uani 1 1 d . . .
C24 C 0.1528(3) 0.7213(4) 0.25709(17) 0.0346(9) Uani 1 1 d . . .
H24 H 0.0991 0.7453 0.2712 0.042 Uiso 1 1 calc R . .
C25 C 0.2270(2) 0.6516(3) 0.29496(16) 0.0291(8) Uani 1 1 d . . .
H25 H 0.2244 0.6269 0.3353 0.035 Uiso 1 1 calc R . .
C30 C 0.2784(3) 0.9938(5) 1.0180(2) 0.0586(13) Uani 1 1 d . . .
H30A H 0.3130 0.9154 1.0387 0.070 Uiso 1 1 calc R . .
H30B H 0.3245 1.0631 1.0144 0.070 Uiso 1 1 calc R . .
C31 C 0.2225(3) 0.9571(8) 0.9576(2) 0.097(3) Uani 1 1 d . . .
H31A H 0.2418 0.8688 0.9455 0.117 Uiso 1 1 calc R . .
H31B H 0.2301 1.0233 0.9266 0.117 Uiso 1 1 calc R . .
C32 C 0.1219(3) 0.9535(5) 0.96257(19) 0.0496(11) Uani 1 1 d . . .
H32A H 0.0779 0.9811 0.9236 0.060 Uiso 1 1 calc R . .
H32B H 0.1042 0.8639 0.9741 0.060 Uiso 1 1 calc R . .
C33 C 0.1243(3) 1.0528(4) 1.01294(18) 0.0394(9) Uani 1 1 d . . .
H33A H 0.1126 1.1437 0.9958 0.047 Uiso 1 1 calc R . .
H33B H 0.0759 1.0314 1.0353 0.047 Uiso 1 1 calc R . .
O5 O 1.0065(3) 0.5591(4) 0.34277(17) 0.0655(12) Uani 0.860(5) 1 d PDU A 1
C26 C 0.9502(5) 0.4365(6) 0.3299(3) 0.085(2) Uani 0.860(5) 1 d PDU A 1
H26A H 0.9637 0.3903 0.2941 0.102 Uiso 0.860(5) 1 calc PR A 1
H26B H 0.8825 0.4590 0.3198 0.102 Uiso 0.860(5) 1 calc PR A 1
C27 C 0.9735(4) 0.3466(5) 0.3853(2) 0.0591(14) Uani 0.860(5) 1 d PDU A 1
H27A H 0.9882 0.2557 0.3736 0.071 Uiso 0.860(5) 1 calc PR A 1
H27B H 0.9204 0.3419 0.4051 0.071 Uiso 0.860(5) 1 calc PR A 1
C28 C 1.0607(5) 0.4111(6) 0.4292(3) 0.0827(18) Uani 0.860(5) 1 d PDU A 1
H28A H 1.0560 0.4075 0.4724 0.099 Uiso 0.860(5) 1 calc PR A 1
H28B H 1.1192 0.3660 0.4260 0.099 Uiso 0.860(5) 1 calc PR A 1
C29 C 1.0585(5) 0.5557(6) 0.4065(3) 0.0725(17) Uani 0.860(5) 1 d PDU A 1
H29A H 1.0278 0.6134 0.4315 0.087 Uiso 0.860(5) 1 calc PR A 1
H29B H 1.1232 0.5884 0.4105 0.087 Uiso 0.860(5) 1 calc PR A 1
O5' O 1.0095(16) 0.473(3) 0.4313(8) 0.066(3) Uani 0.140(5) 1 d PDU A 2
C26' C 0.9188(18) 0.529(4) 0.3977(12) 0.082(5) Uani 0.140(5) 1 d PDU A 2
H26C H 0.9218 0.6273 0.3961 0.098 Uiso 0.140(5) 1 calc PR A 2
H26D H 0.8681 0.5030 0.4173 0.098 Uiso 0.140(5) 1 calc PR A 2
C27' C 0.9020(17) 0.467(4) 0.3312(11) 0.083(4) Uani 0.140(5) 1 d PDU A 2
H27C H 0.8607 0.5244 0.3000 0.099 Uiso 0.140(5) 1 calc PR A 2
H27D H 0.8745 0.3770 0.3294 0.099 Uiso 0.140(5) 1 calc PR A 2
C28' C 1.006(2) 0.463(5) 0.3220(10) 0.076(4) Uani 0.140(5) 1 d PDU A 2
H28C H 1.0212 0.3732 0.3089 0.091 Uiso 0.140(5) 1 calc PR A 2
H28D H 1.0141 0.5289 0.2910 0.091 Uiso 0.140(5) 1 calc PR A 2
C29' C 1.0686(16) 0.499(4) 0.3882(12) 0.072(3) Uani 0.140(5) 1 d PDU A 2
H29C H 1.1256 0.4424 0.3984 0.087 Uiso 0.140(5) 1 calc PR A 2
H29D H 1.0880 0.5931 0.3899 0.087 Uiso 0.140(5) 1 calc PRU A 2

loop_
_atom_site_aniso_label
_atom_site_aniso_U_11
_atom_site_aniso_U_22
_atom_site_aniso_U_33
_atom_site_aniso_U_23
_atom_site_aniso_U_13
_atom_site_aniso_U_12
Ni1 0.0204(3) 0.0176(3) 0.0162(3) 0.000 0.0062(2) 0.000
S1 0.0227(4) 0.0246(5) 0.0203(4) -0.0039(3) 0.0064(3) 0.0024(3)
O1 0.0218(12) 0.0312(14) 0.0259(12) -0.0060(10) 0.0058(10) -0.0022(10)
O2 0.0282(13) 0.0370(14) 0.0180(11) -0.0053(10) 0.0075(10) 0.0052(11)
O3 0.050(2) 0.129(4) 0.059(2) 0.055(2) 0.0153(17) 0.028(2)
O4 0.0315(16) 0.054(2) 0.079(2) 0.0137(17) 0.0105(15) 0.0147(14)
O6 0.0299(14) 0.067(2) 0.0361(15) -0.0194(14) 0.0048(12) -0.0054(14)
N1 0.0229(14) 0.0172(14) 0.0170(13) -0.0001(10) 0.0090(11) -0.0001(11)
N2 0.0242(14) 0.0187(14) 0.0204(14) -0.0020(11) 0.0075(11) 0.0026(11)
N3 0.0282(18) 0.045(2) 0.060(2) 0.0217(18) 0.0080(17) 0.0036(16)
C1 0.0202(16) 0.0205(17) 0.0163(15) -0.0021(13) 0.0072(12) -0.0035(13)
C2 0.0216(17) 0.0197(17) 0.0190(16) -0.0024(13) 0.0058(13) -0.0039(13)
C3 0.0265(18) 0.0222(18) 0.0228(17) -0.0035(14) 0.0088(14) -0.0019(14)
C4 0.0335(19) 0.0267(19) 0.0198(17) -0.0008(14) 0.0129(15) -0.0026(15)
C5 0.0259(18) 0.0270(18) 0.0179(16) 0.0021(14) 0.0055(13) -0.0028(15)
C6 0.0196(16) 0.0222(17) 0.0191(16) -0.0007(13) 0.0039(13) -0.0035(13)
C7 0.0281(18) 0.0200(17) 0.0192(16) -0.0008(13) 0.0071(14) 0.0014(14)
C8 0.043(2) 0.0211(18) 0.0266(18) 0.0001(14) 0.0135(16) -0.0027(16)
C9 0.038(2) 0.0251(19) 0.0266(18) 0.0008(15) 0.0092(16) 0.0061(16)
C10 0.0261(18) 0.0243(18) 0.0240(17) 0.0049(14) 0.0095(14) 0.0035(14)
C11 0.036(2) 0.0254(19) 0.0294(19) 0.0063(15) 0.0092(16) 0.0046(16)
C12 0.028(2) 0.039(2) 0.053(2) 0.0092(19) 0.0053(18) 0.0041(17)
C13 0.0228(17) 0.0200(17) 0.0194(16) 0.0013(13) 0.0065(13) -0.0013(14)
C14 0.0222(17) 0.0210(17) 0.0233(17) 0.0037(14) 0.0086(13) -0.0003(14)
C15 0.0274(19) 0.032(2) 0.0291(18) 0.0001(15) 0.0092(15) -0.0037(15)
C16 0.0253(19) 0.037(2) 0.041(2) 0.0038(17) 0.0144(16) -0.0058(16)
C17 0.036(2) 0.036(2) 0.039(2) 0.0028(17) 0.0238(18) 0.0026(17)
C18 0.034(2) 0.0275(19) 0.0292(18) -0.0008(15) 0.0175(16) 0.0019(16)
C19 0.0252(17) 0.0194(17) 0.0209(16) 0.0036(13) 0.0082(13) 0.0016(14)
C20 0.0223(17) 0.0153(17) 0.0289(18) -0.0032(13) 0.0052(14) 0.0010(13)
C21 0.0247(18) 0.0226(18) 0.0318(19) 0.0002(15) 0.0097(15) -0.0012(14)
C22 0.0301(19) 0.028(2) 0.033(2) 0.0074(16) 0.0070(16) 0.0012(16)
C23 0.0235(18) 0.0248(19) 0.046(2) 0.0082(16) 0.0034(16) -0.0004(15)
C24 0.0264(19) 0.033(2) 0.046(2) 0.0052(17) 0.0116(17) 0.0048(16)
C25 0.0300(19) 0.0259(19) 0.0334(19) 0.0002(15) 0.0120(16) 0.0014(15)
C30 0.035(2) 0.080(4) 0.062(3) -0.035(3) 0.013(2) -0.002(2)
C31 0.032(3) 0.204(8) 0.055(3) -0.058(4) 0.009(2) -0.001(4)
C32 0.033(2) 0.066(3) 0.045(2) -0.018(2) -0.0002(19) 0.000(2)
C33 0.027(2) 0.045(2) 0.046(2) -0.0094(19) 0.0072(17) -0.0023(17)
O5 0.060(2) 0.065(2) 0.060(2) 0.0049(19) -0.0077(18) 0.0053(19)
C26 0.066(4) 0.059(3) 0.102(4) -0.009(3) -0.033(3) 0.009(3)
C27 0.052(3) 0.061(3) 0.068(3) -0.007(3) 0.023(2) 0.001(2)
C28 0.100(4) 0.068(3) 0.069(3) -0.008(3) 0.000(3) -0.001(3)
C29 0.076(3) 0.067(3) 0.059(3) 0.008(3) -0.013(3) -0.009(3)
O5' 0.063(5) 0.070(5) 0.064(5) -0.003(4) 0.014(4) 0.005(4)
C26' 0.077(7) 0.080(7) 0.084(7) -0.007(6) 0.010(6) 0.011(6)
C27' 0.072(6) 0.073(6) 0.094(6) -0.008(6) 0.003(6) 0.006(6)
C28' 0.068(5) 0.069(5) 0.080(5) -0.001(5) -0.002(5) 0.006(5)
C29' 0.073(4) 0.069(4) 0.069(4) -0.001(4) 0.005(4) 0.000(4)

loop_
_atom_type_symbol
_atom_type_description
_atom_type_scat_dispersion_real
_atom_type_scat_dispersion_imag
_atom_type_scat_source
C C 0.0033 0.0016 'International Tables Vol C Tables 4.2.6.8 and 6.1.1.4'
H H 0.0000 0.0000 'International Tables Vol C Tables 4.2.6.8 and 6.1.1.4'
N N 0.0061 0.0033 'International Tables Vol C Tables 4.2.6.8 and 6.1.1.4'
O O 0.0106 0.0060 'International Tables Vol C Tables 4.2.6.8 and 6.1.1.4'
S S 0.1246 0.1234 'International Tables Vol C Tables 4.2.6.8 and 6.1.1.4'
Ni Ni 0.3393 1.1124 'International Tables Vol C Tables 4.2.6.8 and 6.1.1.4'

loop_
_geom_angle_atom_site_label_1
_geom_angle_atom_site_label_2
_geom_angle_atom_site_label_3
_geom_angle
_geom_angle_site_symmetry_1
_geom_angle_site_symmetry_3
N2 Ni1 N2 163.86(15) 2_655 .
N2 Ni1 N1 99.54(10) 2_655 .
N2 Ni1 N1 88.74(10) . .
N2 Ni1 N1 88.74(10) 2_655 2_655
N2 Ni1 N1 99.54(10) . 2_655
N1 Ni1 N1 118.40(14) . 2_655
O2 S1 O1 117.91(14) . .
O2 S1 N2 116.00(14) . .
O1 S1 N2 103.13(13) . .
O2 S1 C20 106.10(14) . .
O1 S1 C20 108.57(15) . .
N2 S1 C20 104.20(14) . .
C30 O6 C33 108.1(3) . .
C13 N1 C1 114.4(3) . .
C13 N1 Ni1 125.4(2) . .
C1 N1 Ni1 119.83(19) . .
C19 N2 S1 121.7(2) . .
C19 N2 Ni1 128.6(2) . .
S1 N2 Ni1 109.67(14) . .
O3 N3 O4 124.1(3) . .
O3 N3 C23 117.8(3) . .
O4 N3 C23 118.2(3) . .
C6 C1 C2 122.9(3) . .
C6 C1 N1 119.0(3) . .
C2 C1 N1 118.1(3) . .
C3 C2 C1 117.4(3) . .
C3 C2 C7 121.2(3) . .
C1 C2 C7 121.2(3) . .
C4 C3 C2 120.7(3) . .
C4 C3 H3 119.6 . .
C2 C3 H3 119.6 . .
C5 C4 C3 120.8(3) . .
C5 C4 H4 119.6 . .
C3 C4 H4 119.6 . .
C4 C5 C6 121.1(3) . .
C4 C5 H5 119.5 . .
C6 C5 H5 119.5 . .
C5 C6 C1 117.1(3) . .
C5 C6 C10 120.2(3) . .
C1 C6 C10 122.7(3) . .
C2 C7 C8 110.7(3) . .
C2 C7 C9 113.0(3) . .
C8 C7 C9 109.7(3) . .
C2 C7 H7 107.8 . .
C8 C7 H7 107.8 . .
C9 C7 H7 107.8 . .
C7 C8 H8A 109.5 . .
C7 C8 H8B 109.5 . .
H8A C8 H8B 109.5 . .
C7 C8 H8C 109.5 . .
H8A C8 H8C 109.5 . .
H8B C8 H8C 109.5 . .
C7 C9 H9A 109.5 . .
C7 C9 H9B 109.5 . .
H9A C9 H9B 109.5 . .
C7 C9 H9C 109.5 . .
H9A C9 H9C 109.5 . .
H9B C9 H9C 109.5 . .
C6 C10 C12 110.5(3) . .
C6 C10 C11 112.8(3) . .
C12 C10 C11 109.8(3) . .
C6 C10 H10 107.9 . .
C12 C10 H10 107.9 . .
C11 C10 H10 107.9 . .
C10 C11 H11A 109.5 . .
C10 C11 H11B 109.5 . .
H11A C11 H11B 109.5 . .
C10 C11 H11C 109.5 . .
H11A C11 H11C 109.5 . .
H11B C11 H11C 109.5 . .
C10 C12 H12A 109.5 . .
C10 C12 H12B 109.5 . .
H12A C12 H12B 109.5 . .
C10 C12 H12C 109.5 . .
H12A C12 H12C 109.5 . .
H12B C12 H12C 109.5 . .
N1 C13 C14 127.8(3) . .
N1 C13 H13 116.1 . .
C14 C13 H13 116.1 . .
C15 C14 C19 120.0(3) . .
C15 C14 C13 115.5(3) . .
C19 C14 C13 124.5(3) . .
C16 C15 C14 121.7(3) . .
C16 C15 H15 119.2 . .
C14 C15 H15 119.2 . .
C15 C16 C17 118.2(3) . .
C15 C16 H16 120.9 . .
C17 C16 H16 120.9 . .
C18 C17 C16 121.6(3) . .
C18 C17 H17 119.2 . .
C16 C17 H17 119.2 . .
C17 C18 C19 121.2(3) . .
C17 C18 H18 119.4 . .
C19 C18 H18 119.4 . .
N2 C19 C18 124.3(3) . .
N2 C19 C14 118.4(3) . .
C18 C19 C14 117.3(3) . .
C25 C20 C21 121.2(3) . .
C25 C20 S1 119.9(3) . .
C21 C20 S1 118.8(2) . .
C22 C21 C20 119.4(3) . .
C22 C21 H21 120.3 . .
C20 C21 H21 120.3 . .
C21 C22 C23 118.5(3) . .
C21 C22 H22 120.7 . .
C23 C22 H22 120.7 . .
C24 C23 C22 123.0(3) . .
C24 C23 N3 118.8(3) . .
C22 C23 N3 118.2(3) . .
C23 C24 C25 118.3(3) . .
C23 C24 H24 120.9 . .
C25 C24 H24 120.9 . .
C20 C25 C24 119.5(3) . .
C20 C25 H25 120.2 . .
C24 C25 H25 120.2 . .
O6 C30 C31 108.2(4) . .
O6 C30 H30A 110.1 . .
C31 C30 H30A 110.1 . .
O6 C30 H30B 110.1 . .
C31 C30 H30B 110.1 . .
H30A C30 H30B 108.4 . .
C30 C31 C32 106.0(4) . .
C30 C31 H31A 110.5 . .
C32 C31 H31A 110.5 . .
C30 C31 H31B 110.5 . .
C32 C31 H31B 110.5 . .
H31A C31 H31B 108.7 . .
C33 C32 C31 101.4(4) . .
C33 C32 H32A 111.5 . .
C31 C32 H32A 111.5 . .
C33 C32 H32B 111.5 . .
C31 C32 H32B 111.5 . .
H32A C32 H32B 109.3 . .
O6 C33 C32 105.7(3) . .
O6 C33 H33A 110.6 . .
C32 C33 H33A 110.6 . .
O6 C33 H33B 110.6 . .
C32 C33 H33B 110.6 . .
H33A C33 H33B 108.7 . .
C29 O5 C26 107.9(4) . .
O5 C26 C27 109.7(4) . .
O5 C26 H26A 109.7 . .
C27 C26 H26A 109.7 . .
O5 C26 H26B 109.7 . .
C27 C26 H26B 109.7 . .
H26A C26 H26B 108.2 . .
C26 C27 C28 104.9(4) . .
C26 C27 H27A 110.8 . .
C28 C27 H27A 110.8 . .
C26 C27 H27B 110.8 . .
C28 C27 H27B 110.8 . .
H27A C27 H27B 108.8 . .
C29 C28 C27 103.8(4) . .
C29 C28 H28A 111.0 . .
C27 C28 H28A 111.0 . .
C29 C28 H28B 111.0 . .
C27 C28 H28B 111.0 . .
H28A C28 H28B 109.0 . .
O5 C29 C28 108.3(4) . .
O5 C29 H29A 110.0 . .
C28 C29 H29A 110.0 . .
O5 C29 H29B 110.0 . .
C28 C29 H29B 110.0 . .
H29A C29 H29B 108.4 . .
C26' O5' C29' 101.7(15) . .
O5' C26' C27' 104.2(9) . .
O5' C26' H26C 110.9 . .
C27' C26' H26C 110.9 . .
O5' C26' H26D 110.9 . .
C27' C26' H26D 110.9 . .
H26C C26' H26D 108.9 . .
C26' C27' C28' 101.7(8) . .
C26' C27' H27C 111.4 . .
C28' C27' H27C 111.4 . .
C26' C27' H27D 111.4 . .
C28' C27' H27D 111.4 . .
H27C C27' H27D 109.3 . .
C29' C28' C27' 103.1(7) . .
C29' C28' H28C 111.1 . .
C27' C28' H28C 111.1 . .
C29' C28' H28D 111.1 . .
C27' C28' H28D 111.1 . .
H28C C28' H28D 109.1 . .
O5' C29' C28' 106.0(8) . .
O5' C29' H29C 110.5 . .
C28' C29' H29C 110.5 . .
O5' C29' H29D 110.5 . .
C28' C29' H29D 110.5 . .
H29C C29' H29D 108.7 . .

loop_
_geom_bond_atom_site_label_1
_geom_bond_atom_site_label_2
_geom_bond_distance
_geom_bond_site_symmetry_2
Ni1 N2 2.001(2) 2_655
Ni1 N2 2.001(2) .
Ni1 N1 2.032(3) .
Ni1 N1 2.032(3) 2_655
S1 O2 1.440(2) .
S1 O1 1.448(2) .
S1 N2 1.602(3) .
S1 C20 1.786(3) .
O3 N3 1.220(5) .
O4 N3 1.226(4) .
O6 C30 1.430(5) .
O6 C33 1.431(4) .
N1 C13 1.286(4) .
N1 C1 1.463(4) .
N2 C19 1.405(4) .
N3 C23 1.478(5) .
C1 C6 1.403(4) .
C1 C2 1.407(4) .
C2 C3 1.397(4) .
C2 C7 1.533(4) .
C3 C4 1.385(5) .
C3 H3 0.9500 .
C4 C5 1.382(5) .
C4 H4 0.9500 .
C5 C6 1.400(4) .
C5 H5 0.9500 .
C6 C10 1.527(4) .
C7 C8 1.534(5) .
C7 C9 1.534(5) .
C7 H7 1.0000 .
C8 H8A 0.9800 .
C8 H8B 0.9800 .
C8 H8C 0.9800 .
C9 H9A 0.9800 .
C9 H9B 0.9800 .
C9 H9C 0.9800 .
C10 C12 1.528(5) .
C10 C11 1.538(4) .
C10 H10 1.0000 .
C11 H11A 0.9800 .
C11 H11B 0.9800 .
C11 H11C 0.9800 .
C12 H12A 0.9800 .
C12 H12B 0.9800 .
C12 H12C 0.9800 .
C13 C14 1.459(4) .
C13 H13 0.9500 .
C14 C15 1.404(5) .
C14 C19 1.420(5) .
C15 C16 1.381(5) .
C15 H15 0.9500 .
C16 C17 1.389(5) .
C16 H16 0.9500 .
C17 C18 1.380(5) .
C17 H17 0.9500 .
C18 C19 1.408(4) .
C18 H18 0.9500 .
C20 C25 1.386(5) .
C20 C21 1.399(5) .
C21 C22 1.379(5) .
C21 H21 0.9500 .
C22 C23 1.389(5) .
C22 H22 0.9500 .
C23 C24 1.374(5) .
C24 C25 1.395(5) .
C24 H24 0.9500 .
C25 H25 0.9500 .
C30 C31 1.450(6) .
C30 H30A 0.9900 .
C30 H30B 0.9900 .
C31 C32 1.510(6) .
C31 H31A 0.9900 .
C31 H31B 0.9900 .
C32 C33 1.503(5) .
C32 H32A 0.9900 .
C32 H32B 0.9900 .
C33 H33A 0.9900 .
C33 H33B 0.9900 .
O5 C29 1.446(6) .
O5 C26 1.473(6) .
C26 C27 1.508(6) .
C26 H26A 0.9900 .
C26 H26B 0.9900 .
C27 C28 1.553(6) .
C27 H27A 0.9900 .
C27 H27B 0.9900 .
C28 C29 1.538(7) .
C28 H28A 0.9900 .
C28 H28B 0.9900 .
C29 H29A 0.9900 .
C29 H29B 0.9900 .
O5' C26' 1.471(10) .
O5' C29' 1.474(10) .
C26' C27' 1.580(10) .
C26' H26C 0.9900 .
C26' H26D 0.9900 .
C27' C28' 1.588(10) .
C27' H27C 0.9900 .
C27' H27D 0.9900 .
C28' C29' 1.586(10) .
C28' H28C 0.9900 .
C28' H28D 0.9900 .
C29' H29C 0.9900 .
C29' H29D 0.9900 .

loop_
_geom_torsion_atom_site_label_1
_geom_torsion_atom_site_label_2
_geom_torsion_atom_site_label_3
_geom_torsion_atom_site_label_4
_geom_torsion
_geom_torsion_site_symmetry_1
N2 Ni1 N1 C13 180.0(3) 2_655
N2 Ni1 N1 C13 -14.0(3) .
N1 Ni1 N1 C13 86.2(3) 2_655
N2 Ni1 N1 C1 -7.2(2) 2_655
N2 Ni1 N1 C1 158.9(2) .
N1 Ni1 N1 C1 -100.9(2) 2_655
O2 S1 N2 C19 51.8(3) .
O1 S1 N2 C19 -177.8(2) .
C20 S1 N2 C19 -64.5(3) .
O2 S1 N2 Ni1 -130.72(14) .
O1 S1 N2 Ni1 -0.29(17) .
C20 S1 N2 Ni1 113.06(15) .
N2 Ni1 N2 C19 149.5(3) 2_655
N1 Ni1 N2 C19 28.1(3) .
N1 Ni1 N2 C19 -90.5(3) 2_655
N2 Ni1 N2 S1 -27.84(12) 2_655
N1 Ni1 N2 S1 -149.20(15) .
N1 Ni1 N2 S1 92.20(15) 2_655
C13 N1 C1 C6 79.4(4) .
Ni1 N1 C1 C6 -94.2(3) .
C13 N1 C1 C2 -100.7(3) .
Ni1 N1 C1 C2 85.7(3) .
C6 C1 C2 C3 0.8(5) .
N1 C1 C2 C3 -179.2(3) .
C6 C1 C2 C7 -175.2(3) .
N1 C1 C2 C7 4.9(4) .
C1 C2 C3 C4 -0.2(5) .
C7 C2 C3 C4 175.7(3) .
C2 C3 C4 C5 -0.4(5) .
C3 C4 C5 C6 0.5(5) .
C4 C5 C6 C1 0.0(5) .
C4 C5 C6 C10 -177.5(3) .
C2 C1 C6 C5 -0.6(5) .
N1 C1 C6 C5 179.3(3) .
C2 C1 C6 C10 176.7(3) .
N1 C1 C6 C10 -3.3(4) .
C3 C2 C7 C8 -94.2(4) .
C1 C2 C7 C8 81.5(4) .
C3 C2 C7 C9 29.3(4) .
C1 C2 C7 C9 -154.9(3) .
C5 C6 C10 C12 79.6(4) .
C1 C6 C10 C12 -97.8(4) .
C5 C6 C10 C11 -43.8(4) .
C1 C6 C10 C11 138.9(3) .
C1 N1 C13 C14 -175.6(3) .
Ni1 N1 C13 C14 -2.4(5) .
N1 C13 C14 C15 -167.7(3) .
N1 C13 C14 C19 14.4(5) .
C19 C14 C15 C16 -1.4(5) .
C13 C14 C15 C16 -179.4(3) .
C14 C15 C16 C17 0.2(5) .
C15 C16 C17 C18 1.1(6) .
C16 C17 C18 C19 -1.2(6) .
S1 N2 C19 C18 -27.1(4) .
Ni1 N2 C19 C18 155.9(3) .
S1 N2 C19 C14 152.2(2) .
Ni1 N2 C19 C14 -24.8(4) .
C17 C18 C19 N2 179.3(3) .
C17 C18 C19 C14 0.0(5) .
C15 C14 C19 N2 -178.1(3) .
C13 C14 C19 N2 -0.3(5) .
C15 C14 C19 C18 1.3(5) .
C13 C14 C19 C18 179.0(3) .
O2 S1 C20 C25 -12.8(3) .
O1 S1 C20 C25 -140.4(3) .
N2 S1 C20 C25 110.2(3) .
O2 S1 C20 C21 171.1(3) .
O1 S1 C20 C21 43.4(3) .
N2 S1 C20 C21 -66.0(3) .
C25 C20 C21 C22 -1.0(5) .
S1 C20 C21 C22 175.1(3) .
C20 C21 C22 C23 -0.2(5) .
C21 C22 C23 C24 1.6(6) .
C21 C22 C23 N3 -176.8(3) .
O3 N3 C23 C24 -163.7(4) .
O4 N3 C23 C24 15.3(5) .
O3 N3 C23 C22 14.8(5) .
O4 N3 C23 C22 -166.2(3) .
C22 C23 C24 C25 -1.7(6) .
N3 C23 C24 C25 176.7(3) .
C21 C20 C25 C24 1.0(5) .
S1 C20 C25 C24 -175.1(3) .
C23 C24 C25 C20 0.4(5) .
C33 O6 C30 C31 -6.8(6) .
O6 C30 C31 C32 -14.1(7) .
C30 C31 C32 C33 28.1(7) .
C30 O6 C33 C32 25.1(5) .
C31 C32 C33 O6 -32.4(5) .
C29 O5 C26 C27 -5.2(8) .
O5 C26 C27 C28 -9.7(8) .
C26 C27 C28 C29 19.8(8) .
C26 O5 C29 C28 18.4(8) .
C27 C28 C29 O5 -23.8(8) .
C29' O5' C26' C27' 49(3) .
O5' C26' C27' C28' -36(3) .
C26' C27' C28' C29' 9(3) .
C26' O5' C29' C28' -43(3) .
C27' C28' C29' O5' 19(4) .
